data_2232627
loop_
_publ_author_name
'Dai, Hong'
'Zhu, Peng-Fei'
'Zhu, Yu-Jun'
'Fang, Jian-Xin'
'Shi, Yu-Jun'

_publ_section_title
;
 5-(4-Chlorophenoxy)-1-methyl-3-trifluoromethyl-1<i>H</i>-pyrazole-4-carbaldehyde
 <i>O</i>-[(2-chloropyridin-5-yl)methyl]oxime
;
_journal_coeditor_code CV5190
_journal_issue 12
_journal_name_full 'Acta Crystallographica Section E'
_journal_page_first o3246
_journal_paper_doi 10.1107/S1600536811046459
_journal_volume 67
_journal_year 2011
_chemical_formula_iupac 'C18 H13 Cl2 F3 N4 O2'
_chemical_formula_moiety 'C18 H13 Cl2 F3 N4 O2'
_chemical_formula_sum 'C18 H13 Cl2 F3 N4 O2'
_chemical_formula_weight 445.22
_chemical_name_systematic
;
5-(4-Chlorophenoxy)-1-methyl-3-trifluoromethyl-1<i>H</i>-
pyrazole-4-carbaldehyde <i>O</i>-[(2-chloropyridin-5-yl)methyl]oxime
;
_space_group_IT_number 14
_symmetry_cell_setting monoclinic
_symmetry_space_group_name_Hall '-P 2ybc'
_symmetry_space_group_name_H-M 'P 1 21/c 1'
_atom_sites_solution_hydrogens geom
_atom_sites_solution_primary direct
_atom_sites_solution_secondary difmap
_cell_angle_alpha 90.00
_cell_angle_beta 108.93(3)
_cell_angle_gamma 90.00
_cell_formula_units_Z 4
_cell_length_a 12.269(3)
_cell_length_b 10.443(2)
_cell_length_c 15.702(3)
_cell_measurement_reflns_used 4362
_cell_measurement_temperature 113(2)
_cell_measurement_theta_max 27.884
_cell_measurement_theta_min 1.755
_cell_volume 1903.0(8)
_computing_cell_refinement 'CrystalClear (Rigaku, 2008)'
_computing_data_collection 'CrystalClear (Rigaku, 2008)'
_computing_data_reduction 'CrystalClear (Rigaku, 2008)'
_computing_molecular_graphics 'SHELXTL (Sheldrick, 2008)'
_computing_publication_material 'SHELXTL (Sheldrick, 2008)'
_computing_structure_refinement 'SHELXL97 (Sheldrick, 2008)'
_computing_structure_solution 'SHELXS97 (Sheldrick, 2008)'
_diffrn_ambient_temperature 113(2)
_diffrn_measured_fraction_theta_full 0.996
_diffrn_measured_fraction_theta_max 0.996
_diffrn_measurement_device_type 'Rigaku Saturn'
_diffrn_measurement_method '\w scans'
_diffrn_radiation_monochromator confocal
_diffrn_radiation_source 'rotating anode'
_diffrn_radiation_type MoK\a
_diffrn_radiation_wavelength 0.71073
_diffrn_reflns_av_R_equivalents 0.0406
_diffrn_reflns_av_sigmaI/netI 0.0360
_diffrn_reflns_limit_h_max 14
_diffrn_reflns_limit_h_min -14
_diffrn_reflns_limit_k_max 12
_diffrn_reflns_limit_k_min -12
_diffrn_reflns_limit_l_max 18
_diffrn_reflns_limit_l_min -14
_diffrn_reflns_number 10759
_diffrn_reflns_theta_full 25.02
_diffrn_reflns_theta_max 25.02
_diffrn_reflns_theta_min 2.38
_diffrn_standards_decay_% 0
_diffrn_standards_interval_count 0
_diffrn_standards_interval_time 0
_diffrn_standards_number 0
_exptl_absorpt_coefficient_mu 0.393
_exptl_absorpt_correction_T_max 0.9692
_exptl_absorpt_correction_T_min 0.9470
_exptl_absorpt_correction_type multi-scan
_exptl_absorpt_process_details '(CrystalClear; Rigaku, 2008)'
_exptl_crystal_colour Colourless
_exptl_crystal_density_diffrn 1.554
_exptl_crystal_density_method 'not measured'
_exptl_crystal_description Monoclinic
_exptl_crystal_F_000 904
_exptl_crystal_size_max 0.14
_exptl_crystal_size_mid 0.10
_exptl_crystal_size_min 0.08
_refine_diff_density_max 0.293
_refine_diff_density_min -0.261
_refine_ls_extinction_method none
_refine_ls_goodness_of_fit_ref 1.073
_refine_ls_hydrogen_treatment constr
_refine_ls_matrix_type full
_refine_ls_number_parameters 291
_refine_ls_number_reflns 3356
_refine_ls_number_restraints 66
_refine_ls_restrained_S_all 1.119
_refine_ls_R_factor_all 0.0431
_refine_ls_R_factor_gt 0.0349
_refine_ls_shift/su_max 0.003
_refine_ls_shift/su_mean 0.000
_refine_ls_structure_factor_coef Fsqd
_refine_ls_weighting_details 'calc w=1/[\s^2^(Fo^2^)+(0.0531P)^2^] where P=(Fo^2^+2Fc^2^)/3'
_refine_ls_weighting_scheme calc
_refine_ls_wR_factor_gt 0.0856
_refine_ls_wR_factor_ref 0.0904
_reflns_number_gt 2845
_reflns_number_total 3356
_reflns_threshold_expression I>2sigma(I)
_cod_data_source_file cv5190.cif
_cod_data_source_block I
_cod_original_cell_volume 1902.9(7)
_cod_original_sg_symbol_H-M 'P 21/c'
_cod_database_code 2232627
_cod_database_fobs_code 2232627

loop_
_symmetry_equiv_pos_as_xyz
'x, y, z'
'-x, y+1/2, -z+1/2'
'-x, -y, -z'
'x, -y-1/2, z-1/2'

loop_
_atom_site_type_symbol
_atom_site_label
_atom_site_fract_x
_atom_site_fract_y
_atom_site_fract_z
_atom_site_U_iso_or_equiv
_atom_site_adp_type
_atom_site_calc_flag
_atom_site_refinement_flags
_atom_site_occupancy
_atom_site_symmetry_multiplicity
_atom_site_disorder_assembly
_atom_site_disorder_group
Cl Cl1 0.42312(4) 0.81673(5) 1.05301(4) 0.03177(16) Uani d . 1 1 . .
Cl Cl2 0.24719(4) 0.78497(5) 0.81487(3) 0.02958(16) Uani d . 1 1 . .
F F1 1.0291(4) 0.1147(5) 1.0472(5) 0.0485(14) Uani d PDU 0.678(19) 1 A 1
F F2 0.8486(6) 0.0969(7) 1.0153(6) 0.0436(15) Uani d PDU 0.678(19) 1 A 1
F F3 0.9173(8) 0.1880(6) 0.9233(3) 0.0509(13) Uani d PDU 0.678(19) 1 A 1
F F1' 0.8773(14) 0.0850(14) 1.0406(10) 0.040(3) Uani d PDU 0.322(19) 1 A 2
F F2' 0.8654(15) 0.1804(12) 0.9205(6) 0.052(3) Uani d PDU 0.322(19) 1 A 2
F F3' 1.0278(9) 0.1329(11) 1.0091(13) 0.054(3) Uani d PDU 0.322(19) 1 A 2
O O1 0.89000(10) 0.62356(11) 1.10140(8) 0.0181(3) Uani d . 1 1 . .
O O2 0.76286(11) 0.60323(12) 0.81549(8) 0.0197(3) Uani d . 1 1 . .
N N1 0.97610(13) 0.30373(14) 1.14348(10) 0.0184(3) Uani d . 1 1 . .
N N2 0.96106(13) 0.42594(15) 1.16558(10) 0.0177(3) Uani d . 1 1 . .
N N3 0.80499(12) 0.57770(15) 0.90895(9) 0.0180(3) Uani d . 1 1 . .
N N4 0.43641(14) 0.66049(15) 0.83015(11) 0.0229(4) Uani d . 1 1 . .
C C1 0.92933(16) 0.17597(18) 1.00931(12) 0.0217(4) Uani d D 1 1 . .
C C2 0.92895(15) 0.30085(17) 1.05422(12) 0.0173(4) Uani d . 1 1 A .
C C3 0.88375(15) 0.41957(17) 1.01704(12) 0.0163(4) Uani d . 1 1 . .
C C4 0.90697(14) 0.49692(17) 1.09258(11) 0.0159(4) Uani d . 1 1 A .
C C5 1.00381(17) 0.4675(2) 1.25933(11) 0.0254(5) Uani d . 1 1 . .
H H5A 0.9811 0.5546 1.2635 0.038 Uiso calc R 1 1 . .
H H5B 1.0863 0.4615 1.2812 0.038 Uiso calc R 1 1 . .
H H5C 0.9721 0.4137 1.2950 0.038 Uiso calc R 1 1 . .
C C6 0.77559(15) 0.66348(17) 1.08527(11) 0.0171(4) Uani d . 1 1 . .
C C7 0.69070(16) 0.58030(18) 1.09125(11) 0.0189(4) Uani d . 1 1 . .
H H7 0.7065 0.4937 1.1029 0.023 Uiso calc R 1 1 . .
C C8 0.58119(17) 0.62885(18) 1.07952(12) 0.0206(4) Uani d . 1 1 . .
H H8 0.5226 0.5744 1.0827 0.025 Uiso calc R 1 1 . .
C C9 0.55957(17) 0.75740(18) 1.06322(12) 0.0204(4) Uani d . 1 1 . .
C C10 0.64499(16) 0.84005(18) 1.05618(12) 0.0220(4) Uani d . 1 1 . .
H H10 0.6293 0.9266 1.0444 0.026 Uiso calc R 1 1 . .
C C11 0.75420(17) 0.79174(17) 1.06702(12) 0.0193(4) Uani d . 1 1 . .
H H11 0.8123 0.8455 1.0620 0.023 Uiso calc R 1 1 . .
C C12 0.83287(15) 0.46034(18) 0.92371(12) 0.0177(4) Uani d . 1 1 A .
H H12 0.8212 0.4026 0.8765 0.021 Uiso calc R 1 1 . .
C C13 0.72665(16) 0.73399(18) 0.80495(12) 0.0203(4) Uani d . 1 1 . .
H H13A 0.7263 0.7643 0.7465 0.024 Uiso calc R 1 1 . .
H H13B 0.7817 0.7853 0.8505 0.024 Uiso calc R 1 1 . .
C C14 0.60834(16) 0.75256(17) 0.81277(11) 0.0173(4) Uani d . 1 1 . .
C C15 0.55696(17) 0.87257(19) 0.80193(13) 0.0232(4) Uani d . 1 1 . .
H H15 0.5971 0.9441 0.7929 0.028 Uiso calc R 1 1 . .
C C16 0.44578(17) 0.88534(19) 0.80457(13) 0.0250(5) Uani d . 1 1 . .
H H16 0.4099 0.9649 0.7984 0.030 Uiso calc R 1 1 . .
C C17 0.39031(16) 0.77536(19) 0.81674(12) 0.0211(4) Uani d . 1 1 . .
C C18 0.54451(16) 0.65150(18) 0.82871(12) 0.0211(4) Uani d . 1 1 . .
H H18 0.5794 0.5714 0.8392 0.025 Uiso calc R 1 1 . .

loop_
_atom_site_aniso_label
_atom_site_aniso_U_11
_atom_site_aniso_U_22
_atom_site_aniso_U_33
_atom_site_aniso_U_12
_atom_site_aniso_U_13
_atom_site_aniso_U_23
Cl1 0.0236(3) 0.0318(3) 0.0403(3) 0.0106(2) 0.0108(2) 0.0023(2)
Cl2 0.0196(3) 0.0357(3) 0.0373(3) 0.0061(2) 0.0147(2) 0.0090(2)
F1 0.0318(16) 0.0334(17) 0.065(3) 0.0189(13) -0.0060(15) -0.0266(18)
F2 0.038(2) 0.030(2) 0.076(4) -0.0155(17) 0.036(2) -0.021(2)
F3 0.108(4) 0.0256(13) 0.0330(16) 0.004(3) 0.042(2) -0.0057(12)
F1' 0.076(7) 0.014(3) 0.043(5) -0.016(4) 0.037(5) -0.007(3)
F2' 0.092(7) 0.026(3) 0.030(3) 0.013(5) 0.005(4) -0.008(2)
F3' 0.029(3) 0.047(4) 0.103(7) -0.010(3) 0.044(4) -0.041(5)
O1 0.0169(7) 0.0131(6) 0.0238(7) -0.0001(5) 0.0061(5) -0.0023(5)
O2 0.0201(7) 0.0238(7) 0.0148(6) 0.0045(6) 0.0051(5) 0.0026(5)
N1 0.0178(8) 0.0160(8) 0.0231(8) 0.0020(7) 0.0087(7) 0.0020(6)
N2 0.0188(8) 0.0169(8) 0.0191(8) 0.0020(7) 0.0087(7) 0.0009(6)
N3 0.0167(8) 0.0237(9) 0.0135(7) 0.0028(7) 0.0049(6) 0.0032(7)
N4 0.0208(9) 0.0206(9) 0.0295(9) 0.0007(7) 0.0115(7) 0.0026(7)
C1 0.0201(11) 0.0190(10) 0.0277(10) -0.0003(9) 0.0100(9) 0.0008(8)
C2 0.0151(9) 0.0172(10) 0.0229(9) -0.0008(8) 0.0107(8) -0.0005(8)
C3 0.0144(9) 0.0161(9) 0.0204(9) 0.0002(8) 0.0083(8) 0.0001(7)
C4 0.0132(9) 0.0149(9) 0.0210(9) 0.0006(7) 0.0074(8) 0.0004(7)
C5 0.0309(12) 0.0278(11) 0.0167(9) -0.0003(9) 0.0065(9) 0.0000(8)
C6 0.0175(10) 0.0197(10) 0.0144(9) 0.0025(8) 0.0055(8) -0.0018(7)
C7 0.0238(10) 0.0138(9) 0.0204(9) 0.0007(8) 0.0090(8) -0.0010(8)
C8 0.0212(10) 0.0208(10) 0.0216(9) -0.0034(8) 0.0094(8) -0.0014(8)
C9 0.0198(11) 0.0232(10) 0.0179(9) 0.0048(8) 0.0058(8) -0.0020(8)
C10 0.0288(11) 0.0149(9) 0.0221(9) 0.0026(8) 0.0079(9) 0.0014(8)
C11 0.0239(10) 0.0151(9) 0.0200(9) -0.0030(8) 0.0086(8) -0.0012(7)
C12 0.0155(9) 0.0202(10) 0.0178(9) -0.0014(8) 0.0057(8) -0.0029(8)
C13 0.0200(11) 0.0200(10) 0.0211(9) 0.0015(8) 0.0069(8) 0.0051(8)
C14 0.0189(10) 0.0193(10) 0.0135(8) -0.0018(8) 0.0048(8) 0.0012(7)
C15 0.0242(11) 0.0198(10) 0.0277(10) -0.0022(9) 0.0114(9) 0.0028(8)
C16 0.0280(11) 0.0188(10) 0.0311(11) 0.0058(9) 0.0136(9) 0.0060(8)
C17 0.0169(10) 0.0275(11) 0.0199(9) 0.0022(9) 0.0075(8) 0.0023(8)
C18 0.0208(10) 0.0187(10) 0.0248(10) 0.0022(8) 0.0090(8) 0.0016(8)

loop_
_atom_type_symbol
_atom_type_description
_atom_type_scat_dispersion_real
_atom_type_scat_dispersion_imag
_atom_type_scat_source
C C 0.0033 0.0016 'International Tables Vol C Tables 4.2.6.8 and 6.1.1.4'
H H 0.0000 0.0000 'International Tables Vol C Tables 4.2.6.8 and 6.1.1.4'
N N 0.0061 0.0033 'International Tables Vol C Tables 4.2.6.8 and 6.1.1.4'
O O 0.0106 0.0060 'International Tables Vol C Tables 4.2.6.8 and 6.1.1.4'
F F 0.0171 0.0103 'International Tables Vol C Tables 4.2.6.8 and 6.1.1.4'
Cl Cl 0.1484 0.1585 'International Tables Vol C Tables 4.2.6.8 and 6.1.1.4'

loop_
_geom_angle_atom_site_label_1
_geom_angle_atom_site_label_2
_geom_angle_atom_site_label_3
_geom_angle
C4 O1 C6 116.69(14)
N3 O2 C13 107.19(13)
C2 N1 N2 104.05(14)
C4 N2 N1 111.86(14)
C4 N2 C5 127.74(16)
N1 N2 C5 120.38(15)
C12 N3 O2 110.88(14)
C17 N4 C18 116.05(16)
F3' C1 F2 120.6(6)
F3' C1 F3 79.8(6)
F2 C1 F3 107.2(4)
F3' C1 F1' 108.4(9)
F2 C1 F1' 19.8(7)
F3 C1 F1' 122.8(7)
F3' C1 F1 27.4(6)
F2 C1 F1 105.6(4)
F3 C1 F1 106.5(3)
F1' C1 F1 88.5(7)
F3' C1 F2' 103.7(5)
F2 C1 F2' 84.1(6)
F3 C1 F2' 27.1(6)
F1' C1 F2' 102.5(8)
F1 C1 F2' 127.7(6)
F3' C1 C2 117.1(5)
F2 C1 C2 113.5(4)
F3 C1 C2 112.8(3)
F1' C1 C2 112.2(8)
F1 C1 C2 110.6(2)
F2' C1 C2 111.6(5)
N1 C2 C3 113.29(16)
N1 C2 C1 116.93(16)
C3 C2 C1 129.77(17)
C4 C3 C2 102.40(15)
C4 C3 C12 126.31(17)
C2 C3 C12 131.13(16)
N2 C4 O1 120.07(15)
N2 C4 C3 108.40(15)
O1 C4 C3 131.42(16)
N2 C5 H5A 109.5
N2 C5 H5B 109.5
H5A C5 H5B 109.5
N2 C5 H5C 109.5
H5A C5 H5C 109.5
H5B C5 H5C 109.5
C11 C6 C7 121.89(17)
C11 C6 O1 115.95(16)
C7 C6 O1 122.10(16)
C6 C7 C8 118.58(17)
C6 C7 H7 120.7
C8 C7 H7 120.7
C9 C8 C7 119.98(18)
C9 C8 H8 120.0
C7 C8 H8 120.0
C8 C9 C10 121.05(18)
C8 C9 Cl1 119.03(15)
C10 C9 Cl1 119.91(15)
C9 C10 C11 119.14(18)
C9 C10 H10 120.4
C11 C10 H10 120.4
C6 C11 C10 119.32(17)
C6 C11 H11 120.3
C10 C11 H11 120.3
N3 C12 C3 117.79(16)
N3 C12 H12 121.1
C3 C12 H12 121.1
O2 C13 C14 112.62(15)
O2 C13 H13A 109.1
C14 C13 H13A 109.1
O2 C13 H13B 109.1
C14 C13 H13B 109.1
H13A C13 H13B 107.8
C18 C14 C15 116.70(17)
C18 C14 C13 122.17(17)
C15 C14 C13 121.11(17)
C16 C15 C14 119.73(18)
C16 C15 H15 120.1
C14 C15 H15 120.1
C17 C16 C15 117.33(18)
C17 C16 H16 121.3
C15 C16 H16 121.3
N4 C17 C16 125.19(17)
N4 C17 Cl2 115.64(14)
C16 C17 Cl2 119.18(15)
N4 C18 C14 124.88(18)
N4 C18 H18 117.6
C14 C18 H18 117.6

loop_
_geom_bond_atom_site_label_1
_geom_bond_atom_site_label_2
_geom_bond_distance
Cl1 C9 1.743(2)
Cl2 C17 1.7496(19)
F1 C1 1.338(4)
F2 C1 1.316(5)
F3 C1 1.317(4)
F1' C1 1.324(9)
F2' C1 1.362(8)
F3' C1 1.291(7)
O1 C4 1.353(2)
O1 C6 1.406(2)
O2 N3 1.4141(18)
O2 C13 1.429(2)
N1 C2 1.332(2)
N1 N2 1.351(2)
N2 C4 1.345(2)
N2 C5 1.459(2)
N3 C12 1.273(2)
N4 C17 1.314(2)
N4 C18 1.337(2)
C1 C2 1.483(3)
C2 C3 1.405(3)
C3 C4 1.386(2)
C3 C12 1.458(2)
C5 H5A 0.9600
C5 H5B 0.9600
C5 H5C 0.9600
C6 C11 1.377(3)
C6 C7 1.383(3)
C7 C8 1.391(3)
C7 H7 0.9300
C8 C9 1.376(3)
C8 H8 0.9300
C9 C10 1.389(3)
C10 C11 1.390(3)
C10 H10 0.9300
C11 H11 0.9300
C12 H12 0.9300
C13 C14 1.509(2)
C13 H13A 0.9700
C13 H13B 0.9700
C14 C18 1.384(3)
C14 C15 1.388(3)
C15 C16 1.384(3)
C15 H15 0.9300
C16 C17 1.380(3)
C16 H16 0.9300
C18 H18 0.9300

loop_
_geom_hbond_atom_site_label_D
_geom_hbond_atom_site_label_H
_geom_hbond_atom_site_label_A
_geom_hbond_site_symmetry_A
_geom_hbond_distance_DH
_geom_hbond_distance_HA
_geom_hbond_distance_DA
_geom_hbond_angle_DHA
C5 H5C F3 4_566 0.96 2.55 3.488(7) 165
C11 H11 F3' 3_767 0.93 2.56 3.358(14) 144

loop_
_geom_torsion_atom_site_label_1
_geom_torsion_atom_site_label_2
_geom_torsion_atom_site_label_3
_geom_torsion_atom_site_label_4
_geom_torsion
C2 N1 N2 C4 -0.33(19)
C2 N1 N2 C5 -179.09(15)
C13 O2 N3 C12 176.22(14)
N2 N1 C2 C3 0.4(2)
N2 N1 C2 C1 -178.44(14)
F3' C1 C2 N1 -69.1(10)
F2 C1 C2 N1 78.6(5)
F3 C1 C2 N1 -159.1(5)
F1' C1 C2 N1 57.1(8)
F1 C1 C2 N1 -40.0(5)
F2' C1 C2 N1 171.6(10)
F3' C1 C2 C3 112.2(10)
F2 C1 C2 C3 -100.0(5)
F3 C1 C2 C3 22.2(5)
F1' C1 C2 C3 -121.5(8)
F1 C1 C2 C3 141.4(5)
F2' C1 C2 C3 -7.1(10)
N1 C2 C3 C4 -0.4(2)
C1 C2 C3 C4 178.33(17)
N1 C2 C3 C12 175.19(17)
C1 C2 C3 C12 -6.1(3)
N1 N2 C4 O1 -176.49(14)
C5 N2 C4 O1 2.2(3)
N1 N2 C4 C3 0.12(19)
C5 N2 C4 C3 178.76(16)
C6 O1 C4 N2 -111.17(17)
C6 O1 C4 C3 73.1(2)
C2 C3 C4 N2 0.13(18)
C12 C3 C4 N2 -175.71(16)
C2 C3 C4 O1 176.22(17)
C12 C3 C4 O1 0.4(3)
C4 O1 C6 C11 -160.71(15)
C4 O1 C6 C7 22.0(2)
C11 C6 C7 C8 -0.8(3)
O1 C6 C7 C8 176.26(15)
C6 C7 C8 C9 -0.6(3)
C7 C8 C9 C10 1.5(3)
C7 C8 C9 Cl1 -177.60(14)
C8 C9 C10 C11 -0.9(3)
Cl1 C9 C10 C11 178.20(13)
C7 C6 C11 C10 1.4(3)
O1 C6 C11 C10 -175.83(15)
C9 C10 C11 C6 -0.6(3)
O2 N3 C12 C3 176.84(14)
C4 C3 C12 N3 -1.1(3)
C2 C3 C12 N3 -175.70(18)
N3 O2 C13 C14 -81.09(17)
O2 C13 C14 C18 0.2(2)
O2 C13 C14 C15 -178.18(16)
C18 C14 C15 C16 -2.0(3)
C13 C14 C15 C16 176.44(17)
C14 C15 C16 C17 -1.0(3)
C18 N4 C17 C16 -2.2(3)
C18 N4 C17 Cl2 177.86(13)
C15 C16 C17 N4 3.3(3)
C15 C16 C17 Cl2 -176.79(14)
C17 N4 C18 C14 -1.2(3)
C15 C14 C18 N4 3.3(3)
C13 C14 C18 N4 -175.16(17)
